data_7159478
loop_
_publ_author_name
'Taguchi, Haruki'
'Kawaguchi, Mayuko'
'Nagamitsu, Tohru'
'Ohtawa, Masaki'

_publ_section_title
;
 Concise syntheses of (-)-habiterpenol and (+)-2,3-<i>epi</i>-habiterpenol
 <i>via</i> redox radical cyclization of alkenylsilane.
;
_journal_issue 30
_journal_name_full 'Organic &amp; biomolecular chemistry'
_journal_page_first 6129
_journal_page_last 6133
_journal_paper_doi 10.1039/d3ob01062g
_journal_volume 21
_journal_year 2023
_chemical_absolute_configuration syn
_chemical_formula_moiety 'C26 H38 O'
_chemical_formula_sum 'C26 H38 O'
_chemical_formula_weight 366.59
_space_group_crystal_system monoclinic
_space_group_IT_number 5
_space_group_name_Hall 'C 2y'
_space_group_name_H-M_alt 'C 1 2 1'
_atom_sites_solution_hydrogens geom
_atom_sites_solution_primary direct
_atom_sites_solution_secondary difmap
_audit_update_record
;
2023-04-21 deposited with the CCDC.	2023-07-13 downloaded from the CCDC.
;
_cell_angle_alpha 90.0000
_cell_angle_beta 95.324(7)
_cell_angle_gamma 90.0000
_cell_formula_units_Z 8
_cell_length_a 49.6825(9)
_cell_length_b 6.41808(12)
_cell_length_c 13.2630(2)
_cell_measurement_reflns_used 17917
_cell_measurement_temperature 93
_cell_measurement_theta_max 68.17
_cell_measurement_theta_min 3.35
_cell_volume 4210.88(14)
_computing_cell_refinement 'RAPID AUTO'
_computing_data_collection 'RAPID AUTO (Rigaku, ????)'
_computing_data_reduction 'RAPID AUTO'
_computing_molecular_graphics 'CrystalStructure 4.3'
_computing_publication_material 'CrystalStructure 4.3 (Rigaku, 2019)'
_computing_structure_refinement 'SHELXL Version 2018/3 (Sheldrick, 2008)'
_computing_structure_solution 'SHELXT Version 2018/2 (Sheldrick, 2014)'
_diffrn_ambient_temperature 93
_diffrn_detector_area_resol_mean 10.000
_diffrn_measured_fraction_theta_full 0.999
_diffrn_measured_fraction_theta_max 0.999
_diffrn_measurement_device_type 'Rigaku R-AXIS RAPID'
_diffrn_measurement_method \w
_diffrn_radiation_type 'Cu K\a'
_diffrn_radiation_wavelength 1.54187
_diffrn_reflns_av_R_equivalents 0.1031
_diffrn_reflns_av_unetI/netI 0.1487
_diffrn_reflns_Laue_measured_fraction_full 0.999
_diffrn_reflns_Laue_measured_fraction_max 0.999
_diffrn_reflns_limit_h_max 59
_diffrn_reflns_limit_h_min -59
_diffrn_reflns_limit_k_max 7
_diffrn_reflns_limit_k_min -7
_diffrn_reflns_limit_l_max 15
_diffrn_reflns_limit_l_min -15
_diffrn_reflns_number 23413
_diffrn_reflns_point_group_measured_fraction_full 0.937
_diffrn_reflns_point_group_measured_fraction_max 0.935
_diffrn_reflns_theta_full 67.687
_diffrn_reflns_theta_max 68.196
_diffrn_reflns_theta_min 3.347
_diffrn_standards_number 0
_exptl_absorpt_coefficient_mu 0.507
_exptl_absorpt_correction_T_max 0.951
_exptl_absorpt_correction_T_min 0.470
_exptl_absorpt_correction_type multi-scan
_exptl_absorpt_process_details 'ABSCOR (Rigaku, 1995)'
_exptl_crystal_colour colorless
_exptl_crystal_density_diffrn 1.156
_exptl_crystal_density_method 'not measured'
_exptl_crystal_description platelet
_exptl_crystal_F_000 1616.00
_exptl_crystal_size_max 0.200
_exptl_crystal_size_mid 0.100
_exptl_crystal_size_min 0.100
_refine_diff_density_max 0.47
_refine_diff_density_min -0.32
_refine_ls_abs_structure_details
;
 Flack x determined using 1257 quotients [(I+)-(I-)]/[(I+)+(I-)]
 (Parsons, Flack and Wagner, Acta Cryst. B69 (2013) 249-259).
;
_refine_ls_abs_structure_Flack -0.0(4)
_refine_ls_extinction_method none
_refine_ls_goodness_of_fit_ref 1.043
_refine_ls_hydrogen_treatment constr
_refine_ls_number_parameters 487
_refine_ls_number_reflns 7211
_refine_ls_number_restraints 1
_refine_ls_R_factor_all 0.1219
_refine_ls_R_factor_gt 0.0912
_refine_ls_shift/su_max 0.000
_refine_ls_structure_factor_coef Fsqd
_refine_ls_weighting_details 'w = 1/[\s^2^(Fo^2^)+(0.0840P)^2^+7.9000P] where P=(Fo^2^+2Fc^2^)/3'
_refine_ls_weighting_scheme calc
_refine_ls_wR_factor_gt 0.2112
_refine_ls_wR_factor_ref 0.2313
_reflns_Friedel_coverage 0.708
_reflns_Friedel_fraction_full 0.861
_reflns_Friedel_fraction_max 0.858
_reflns_number_gt 5135
_reflns_number_total 7211
_reflns_threshold_expression F^2^>2.0\s(F^2^)
_cod_data_source_file d3ob01062g2.cif
_cod_data_source_block taguchi20211130-2
_cod_depositor_comments 'Adding full bibliography for 7159478--7159480.cif.'
_cod_original_cell_volume 4210.86(14)
_cod_database_code 7159478

loop_
_space_group_symop_id
_space_group_symop_operation_xyz
1 +X,+Y,+Z
2 -X,+Y,-Z
3 1/2+X,1/2+Y,+Z
4 1/2-X,1/2+Y,-Z

loop_
_atom_site_label
_atom_site_type_symbol
_atom_site_fract_x
_atom_site_fract_y
_atom_site_fract_z
_atom_site_U_iso_or_equiv
_atom_site_adp_type
_atom_site_occupancy
_atom_site_site_symmetry_order
_atom_site_calc_flag
_atom_site_refinement_flags_posn
_atom_site_refinement_flags_adp
_atom_site_refinement_flags_occupancy
_atom_site_disorder_assembly
_atom_site_disorder_group
O1 O 0.26516(10) 0.3947(8) 0.4341(3) 0.0434(13) Uani 1 1 d . . . . .
H1 H 0.251782 0.319967 0.444182 0.052 Uiso 1 1 calc R U . . .
O2 O 0.24411(9) 0.6344(9) 0.1449(3) 0.0438(13) Uani 1 1 d . . . . .
H2 H 0.242748 0.607583 0.206172 0.053 Uiso 1 1 calc R U . . .
C3 C 0.30232(13) 0.2842(11) 0.1472(4) 0.0309(16) Uani 1 1 d . . . . .
C4 C 0.39839(13) 0.7063(12) 0.9201(4) 0.0333(17) Uani 1 1 d . . . . .
H4A H 0.396620 0.552787 0.922262 0.040 Uiso 1 1 calc R U . . .
H4B H 0.403758 0.756063 0.989709 0.040 Uiso 1 1 calc R U . . .
C5 C 0.27470(13) 0.4898(12) 0.5229(4) 0.0345(18) Uani 1 1 d . . . . .
C6 C 0.41266(13) 0.6752(12) 0.7411(4) 0.0317(17) Uani 1 1 d . . . . .
C7 C 0.26529(14) 0.5221(12) 0.1117(5) 0.0333(17) Uani 1 1 d . . . . .
C8 C 0.28078(13) 0.3950(12) 0.1796(4) 0.0328(17) Uani 1 1 d . . . . .
H8 H 0.276601 0.384252 0.247867 0.039 Uiso 1 1 calc R U . . .
C9 C 0.32028(13) 0.1267(12) 0.2030(4) 0.0321(16) Uani 1 1 d . . . . .
C10 C 0.29681(13) 0.6190(12) 0.5191(4) 0.0323(16) Uani 1 1 d . . . . .
H10 H 0.304767 0.638005 0.457362 0.039 Uiso 1 1 calc R U . . .
C11 C 0.33738(13) 0.8831(12) 0.7362(4) 0.0321(17) Uani 1 1 d . . . . .
C12 C 0.40433(14) 0.3342(12) 0.3293(4) 0.0335(17) Uani 1 1 d . . . . .
C13 C 0.30806(13) 0.2992(12) 0.0461(4) 0.0339(17) Uani 1 1 d . . . . .
C14 C 0.37401(13) 0.7003(12) 0.5950(4) 0.0329(17) Uani 1 1 d . . . . .
H14A H 0.389263 0.698998 0.551991 0.040 Uiso 1 1 calc R U . . .
H14B H 0.366183 0.558468 0.594960 0.040 Uiso 1 1 calc R U . . .
C15 C 0.42033(13) 0.7661(12) 0.8504(4) 0.0333(17) Uani 1 1 d . . . . .
H15 H 0.418455 0.920356 0.841863 0.040 Uiso 1 1 calc R U . . .
C16 C 0.35192(13) 0.3187(13) 0.3388(4) 0.0348(17) Uani 1 1 d . . . . .
H16A H 0.356900 0.322861 0.412811 0.042 Uiso 1 1 calc R U . . .
H16B H 0.346880 0.461607 0.316123 0.042 Uiso 1 1 calc R U . . .
C17 C 0.37604(13) 0.2459(12) 0.2857(4) 0.0306(16) Uani 1 1 d . . . . .
H17 H 0.377145 0.092333 0.298217 0.037 Uiso 1 1 calc R U . . .
C18 C 0.38421(12) 0.7635(12) 0.7035(4) 0.0322(17) Uani 1 1 d . . . . .
H18 H 0.386840 0.917792 0.700347 0.039 Uiso 1 1 calc R U . . .
C19 C 0.35190(14) 0.5049(12) 0.7786(4) 0.0346(17) Uani 1 1 d . . . . .
H19A H 0.345007 0.458030 0.710795 0.041 Uiso 1 1 calc R U . . .
H19B H 0.367372 0.418606 0.803640 0.041 Uiso 1 1 calc R U . . .
H19C H 0.337624 0.492336 0.824527 0.041 Uiso 1 1 calc R U . . .
C20 C 0.32791(13) 0.1745(12) 0.3161(4) 0.0385(19) Uani 1 1 d . . . . .
H20A H 0.312027 0.237426 0.344261 0.046 Uiso 1 1 calc R U . . .
H20B H 0.331840 0.041133 0.351995 0.046 Uiso 1 1 calc R U . . .
C21 C 0.29587(13) 0.6910(12) 0.6987(4) 0.0329(17) Uani 1 1 d . . . . .
C22 C 0.36228(14) 0.4947(11) 0.1351(4) 0.0349(17) Uani 1 1 d . . . . .
H22A H 0.346831 0.544804 0.169165 0.042 Uiso 1 1 calc R U . . .
H22B H 0.378003 0.583548 0.153726 0.042 Uiso 1 1 calc R U . . .
H22C H 0.357815 0.499652 0.061611 0.042 Uiso 1 1 calc R U . . .
C23 C 0.30735(13) 0.7213(11) 0.6067(4) 0.0313(16) Uani 1 1 d . . . . .
C24 C 0.35260(13) 0.8553(11) 0.5528(4) 0.0337(17) Uani 1 1 d . . . . .
H24A H 0.361358 0.991941 0.544359 0.040 Uiso 1 1 calc R U . . .
H24B H 0.345175 0.807441 0.484858 0.040 Uiso 1 1 calc R U . . .
C25 C 0.36885(14) 0.2689(12) 0.1679(4) 0.0333(17) Uani 1 1 d . . . . .
C26 C 0.39322(13) 0.1929(12) 0.1134(4) 0.0365(18) Uani 1 1 d . . . . .
H26A H 0.394786 0.039856 0.121155 0.044 Uiso 1 1 calc R U . . .
H26B H 0.389749 0.223624 0.040236 0.044 Uiso 1 1 calc R U . . .
C27 C 0.36084(13) 0.7333(12) 0.7739(4) 0.0306(16) Uani 1 1 d . . . . .
C28 C 0.37156(13) 0.8015(12) 0.8820(4) 0.0326(16) Uani 1 1 d . . . . .
H28A H 0.373408 0.955103 0.883198 0.039 Uiso 1 1 calc R U . . .
H28B H 0.358020 0.763579 0.929120 0.039 Uiso 1 1 calc R U . . .
C29 C 0.32956(14) 0.8841(12) 0.6180(4) 0.0345(17) Uani 1 1 d . . . . .
C30 C 0.27165(14) 0.5409(12) 0.0111(5) 0.0352(17) Uani 1 1 d . . . . .
H30 H 0.261413 0.630842 -0.034571 0.042 Uiso 1 1 calc R U . . .
C31 C 0.29294(13) 0.4273(12) -0.0209(5) 0.0366(18) Uani 1 1 d . . . . .
H31 H 0.297162 0.437587 -0.089094 0.044 Uiso 1 1 calc R U . . .
C32 C 0.42598(13) 0.2417(12) 0.2665(4) 0.0332(17) Uani 1 1 d . . . . .
H32 H 0.423072 0.087798 0.270274 0.040 Uiso 1 1 calc R U . . .
C33 C 0.34505(13) 0.1148(13) 0.1376(4) 0.0362(18) Uani 1 1 d . . . . .
C34 C 0.27366(13) 0.5618(12) 0.7012(5) 0.0350(17) Uani 1 1 d . . . . .
H34 H 0.265504 0.543966 0.762645 0.042 Uiso 1 1 calc R U . . .
C35 C 0.44979(14) 0.7343(13) 0.8960(5) 0.0396(19) Uani 1 1 d . . . . .
C36 C 0.33155(14) 0.1575(12) 0.0291(5) 0.0378(18) Uani 1 1 d . . . . .
H36A H 0.344329 0.226769 -0.013029 0.045 Uiso 1 1 calc R U . . .
H36B H 0.325152 0.026280 -0.004280 0.045 Uiso 1 1 calc R U . . .
C37 C 0.40990(13) 0.2513(12) 0.4397(4) 0.0353(18) Uani 1 1 d . . . . .
H37A H 0.397471 0.321532 0.483009 0.042 Uiso 1 1 calc R U . . .
H37B H 0.405901 0.100241 0.440335 0.042 Uiso 1 1 calc R U . . .
C38 C 0.43338(13) 0.7734(13) 0.6729(5) 0.0381(18) Uani 1 1 d . . . . .
H38A H 0.430159 0.715252 0.603654 0.046 Uiso 1 1 calc R U . . .
H38B H 0.430300 0.925642 0.668378 0.046 Uiso 1 1 calc R U . . .
C39 C 0.45620(14) 0.2717(14) 0.3080(5) 0.0407(19) Uani 1 1 d . . . . .
C40 C 0.31028(13) 0.8294(11) 0.7790(4) 0.0311(16) Uani 1 1 d . . . . .
H40A H 0.313419 0.754789 0.844371 0.037 Uiso 1 1 calc R U . . .
H40B H 0.299674 0.957067 0.789058 0.037 Uiso 1 1 calc R U . . .
C41 C 0.31520(14) 1.0918(12) 0.5887(5) 0.0401(19) Uani 1 1 d . . . . .
H41A H 0.300161 1.112585 0.630474 0.048 Uiso 1 1 calc R U . . .
H41B H 0.328079 1.207034 0.599833 0.048 Uiso 1 1 calc R U . . .
H41C H 0.308249 1.087722 0.517076 0.048 Uiso 1 1 calc R U . . .
C42 C 0.46864(14) 0.8208(14) 0.8194(5) 0.042(2) Uani 1 1 d . . . . .
H42A H 0.466837 0.974402 0.816697 0.051 Uiso 1 1 calc R U . . .
H42B H 0.487596 0.787956 0.843910 0.051 Uiso 1 1 calc R U . . .
C43 C 0.26316(14) 0.4576(12) 0.6139(5) 0.0376(18) Uani 1 1 d . . . . .
H43 H 0.248264 0.365456 0.616216 0.045 Uiso 1 1 calc R U . . .
C44 C 0.41403(14) 0.4354(12) 0.7341(5) 0.0359(18) Uani 1 1 d . . . . .
H44A H 0.432237 0.388124 0.758455 0.043 Uiso 1 1 calc R U . . .
H44B H 0.400845 0.373663 0.775852 0.043 Uiso 1 1 calc R U . . .
H44C H 0.409883 0.392148 0.663483 0.043 Uiso 1 1 calc R U . . .
C45 C 0.45490(14) 0.8667(13) 0.9921(5) 0.0419(19) Uani 1 1 d . . . . .
H45A H 0.450001 1.011867 0.976561 0.050 Uiso 1 1 calc R U . . .
H45B H 0.443896 0.813865 1.044154 0.050 Uiso 1 1 calc R U . . .
H45C H 0.474071 0.859059 1.017043 0.050 Uiso 1 1 calc R U . . .
C46 C 0.42002(14) 0.2927(12) 0.1533(4) 0.0374(18) Uani 1 1 d . . . . .
H46A H 0.419012 0.445560 0.143683 0.045 Uiso 1 1 calc R U . . .
H46B H 0.434758 0.238588 0.115191 0.045 Uiso 1 1 calc R U . . .
C47 C 0.43881(14) 0.2860(14) 0.4847(5) 0.047(2) Uani 1 1 d . . . . .
H47A H 0.441292 0.222380 0.552871 0.056 Uiso 1 1 calc R U . . .
H47B H 0.442244 0.437467 0.492089 0.056 Uiso 1 1 calc R U . . .
C48 C 0.46263(14) 0.7332(14) 0.7128(5) 0.046(2) Uani 1 1 d . . . . .
H48A H 0.474809 0.798953 0.667027 0.055 Uiso 1 1 calc R U . . .
H48B H 0.466149 0.581346 0.713633 0.055 Uiso 1 1 calc R U . . .
C49 C 0.45771(15) 0.5086(14) 0.9237(5) 0.047(2) Uani 1 1 d . . . . .
H49A H 0.454636 0.420343 0.863423 0.057 Uiso 1 1 calc R U . . .
H49B H 0.476862 0.503404 0.949067 0.057 Uiso 1 1 calc R U . . .
H49C H 0.446687 0.458210 0.976178 0.057 Uiso 1 1 calc R U . . .
C50 C 0.47432(14) 0.1329(15) 0.2477(5) 0.049(2) Uani 1 1 d . . . . .
H50A H 0.468116 -0.011889 0.249687 0.059 Uiso 1 1 calc R U . . .
H50B H 0.473304 0.180524 0.177225 0.059 Uiso 1 1 calc R U . . .
H50C H 0.493057 0.141755 0.277788 0.059 Uiso 1 1 calc R U . . .
C51 C 0.40414(14) 0.5760(12) 0.3355(5) 0.0398(19) Uani 1 1 d . . . . .
H51A H 0.389814 0.621214 0.376639 0.048 Uiso 1 1 calc R U . . .
H51B H 0.421660 0.625064 0.366572 0.048 Uiso 1 1 calc R U . . .
H51C H 0.400813 0.634253 0.267165 0.048 Uiso 1 1 calc R U . . .
C52 C 0.45906(14) 0.1919(14) 0.4185(5) 0.042(2) Uani 1 1 d . . . . .
H52A H 0.456853 0.038565 0.417868 0.051 Uiso 1 1 calc R U . . .
H52B H 0.477550 0.223224 0.449052 0.051 Uiso 1 1 calc R U . . .
C53 C 0.46670(15) 0.4956(14) 0.3025(5) 0.050(2) Uani 1 1 d . . . . .
H53A H 0.455567 0.588113 0.340265 0.061 Uiso 1 1 calc R U . . .
H53B H 0.485497 0.501525 0.332192 0.061 Uiso 1 1 calc R U . . .
H53C H 0.465744 0.540294 0.231629 0.061 Uiso 1 1 calc R U . . .
C54 C 0.30505(15) -0.0808(13) 0.1975(5) 0.0441(19) Uani 1 1 d . . . . .
H54A H 0.316225 -0.188169 0.233391 0.053 Uiso 1 1 calc R U . . .
H54B H 0.288096 -0.065544 0.229151 0.053 Uiso 1 1 calc R U . . .
H54C H 0.301066 -0.121651 0.126505 0.053 Uiso 1 1 calc R U . . .

loop_
_atom_site_aniso_label
_atom_site_aniso_U_11
_atom_site_aniso_U_22
_atom_site_aniso_U_33
_atom_site_aniso_U_23
_atom_site_aniso_U_13
_atom_site_aniso_U_12
O1 0.055(3) 0.051(4) 0.023(2) -0.006(2) 0.001(2) -0.011(3)
O2 0.051(3) 0.056(4) 0.026(2) 0.002(2) 0.009(2) 0.004(3)
C3 0.038(4) 0.031(4) 0.023(3) -0.006(3) 0.001(3) -0.005(3)
C4 0.050(4) 0.034(5) 0.015(3) -0.003(3) 0.000(3) -0.006(4)
C5 0.041(4) 0.045(5) 0.016(3) -0.007(3) -0.006(3) 0.000(4)
C6 0.041(4) 0.040(5) 0.015(3) 0.000(3) 0.004(3) -0.001(3)
C7 0.038(4) 0.035(5) 0.027(3) -0.001(3) 0.002(3) -0.002(3)
C8 0.038(4) 0.042(5) 0.018(3) -0.002(3) 0.002(3) -0.005(4)
C9 0.038(4) 0.038(5) 0.021(3) 0.001(3) 0.005(3) 0.002(4)
C10 0.042(4) 0.038(4) 0.017(3) -0.002(3) 0.002(3) 0.001(4)
C11 0.044(4) 0.038(5) 0.014(3) -0.002(3) -0.002(3) 0.004(4)
C12 0.049(4) 0.031(5) 0.020(3) 0.002(3) 0.001(3) -0.004(4)
C13 0.038(4) 0.043(5) 0.021(3) 0.001(3) 0.001(3) 0.003(4)
C14 0.041(4) 0.041(5) 0.017(3) -0.004(3) 0.004(3) 0.000(3)
C15 0.049(4) 0.036(5) 0.016(3) 0.006(3) 0.005(3) 0.002(4)
C16 0.047(4) 0.045(5) 0.013(3) 0.004(3) 0.001(3) 0.005(4)
C17 0.041(4) 0.031(4) 0.020(3) 0.004(3) 0.002(3) 0.006(3)
C18 0.042(4) 0.036(5) 0.018(3) 0.003(3) -0.001(3) 0.000(4)
C19 0.042(4) 0.044(5) 0.018(3) 0.001(3) 0.003(3) 0.006(4)
C20 0.043(4) 0.053(6) 0.020(3) 0.012(3) 0.004(3) 0.011(4)
C21 0.041(4) 0.037(5) 0.020(3) -0.001(3) -0.002(3) 0.010(3)
C22 0.046(4) 0.042(5) 0.017(3) 0.003(3) 0.006(3) 0.005(4)
C23 0.044(4) 0.033(4) 0.016(3) -0.002(3) -0.001(3) 0.005(3)
C24 0.049(4) 0.034(5) 0.017(3) -0.001(3) 0.000(3) -0.004(4)
C25 0.045(4) 0.038(5) 0.017(3) 0.003(3) 0.002(3) 0.006(4)
C26 0.052(4) 0.042(5) 0.016(3) 0.004(3) 0.005(3) 0.007(4)
C27 0.043(4) 0.036(4) 0.013(3) -0.007(3) 0.000(3) -0.003(3)
C28 0.048(4) 0.030(4) 0.019(3) 0.002(3) 0.002(3) -0.003(3)
C29 0.044(4) 0.043(5) 0.015(3) 0.002(3) -0.002(3) -0.001(4)
C30 0.041(4) 0.035(5) 0.028(3) 0.008(3) -0.002(3) 0.001(3)
C31 0.041(4) 0.048(5) 0.021(3) -0.004(3) 0.004(3) -0.004(4)
C32 0.045(4) 0.036(5) 0.019(3) -0.005(3) 0.004(3) -0.008(4)
C33 0.045(4) 0.050(5) 0.013(3) -0.006(3) 0.000(3) -0.004(4)
C34 0.042(4) 0.041(5) 0.022(3) -0.002(3) 0.000(3) 0.001(4)
C35 0.040(4) 0.053(6) 0.024(3) 0.003(4) -0.002(3) 0.002(4)
C36 0.050(4) 0.038(5) 0.025(3) -0.005(3) -0.001(3) -0.005(4)
C37 0.046(4) 0.042(5) 0.017(3) -0.001(3) 0.002(3) 0.005(4)
C38 0.043(4) 0.050(5) 0.022(3) 0.002(3) 0.011(3) -0.002(4)
C39 0.043(4) 0.053(6) 0.027(3) -0.006(4) 0.005(3) 0.001(4)
C40 0.046(4) 0.029(4) 0.018(3) 0.000(3) 0.002(3) 0.009(3)
C41 0.051(4) 0.051(5) 0.018(3) 0.005(3) 0.001(3) -0.001(4)
C42 0.043(4) 0.058(6) 0.026(3) -0.002(4) 0.001(3) -0.007(4)
C43 0.039(4) 0.046(5) 0.027(3) 0.006(3) -0.001(3) -0.004(4)
C44 0.045(4) 0.044(5) 0.019(3) -0.003(3) 0.002(3) 0.001(4)
C45 0.048(4) 0.050(5) 0.027(4) -0.003(4) -0.001(3) -0.002(4)
C46 0.053(4) 0.037(5) 0.022(3) 0.002(3) 0.007(3) 0.001(4)
C47 0.060(5) 0.059(6) 0.021(3) -0.004(4) 0.003(3) 0.002(5)
C48 0.045(4) 0.066(6) 0.028(4) 0.003(4) 0.008(3) -0.005(4)
C49 0.048(4) 0.065(6) 0.029(4) 0.002(4) 0.003(3) 0.003(4)
C50 0.045(4) 0.063(6) 0.038(4) -0.012(4) -0.001(3) 0.004(4)
C51 0.045(4) 0.039(5) 0.035(4) -0.005(3) 0.004(3) -0.002(4)
C52 0.043(4) 0.049(6) 0.034(4) -0.002(4) -0.001(3) 0.001(4)
C53 0.051(5) 0.059(6) 0.042(4) -0.017(4) 0.008(4) -0.011(4)
C54 0.051(5) 0.041(5) 0.041(4) 0.005(4) 0.010(3) 0.002(4)

loop_
_atom_type_symbol
_atom_type_description
_atom_type_scat_dispersion_real
_atom_type_scat_dispersion_imag
_atom_type_scat_source
C C 0.0181 0.0091
;
International Tables for Crystallography
(Vol. C, Tables 4.2.6.8 and 6.1.1.4)
;
H H 0.0000 0.0000
;
International Tables for Crystallography
(Vol. C, Table 6.1.1.4)
;
O O 0.0492 0.0322
;
International Tables for Crystallography
(Vol. C, Tables 4.2.6.8 and 6.1.1.4)
;

loop_
_geom_angle_atom_site_label_1
_geom_angle_atom_site_label_2
_geom_angle_atom_site_label_3
_geom_angle
_geom_angle_site_symmetry_1
_geom_angle_site_symmetry_3
_geom_angle_publ_flag
C5 O1 H1 109.5 . . ?
C7 O2 H2 109.5 . . ?
C8 C3 C13 119.6(6) . . ?
C8 C3 C9 129.4(6) . . ?
C13 C3 C9 110.8(6) . . ?
C28 C4 C15 110.5(5) . . ?
C28 C4 H4A 109.5 . . ?
C15 C4 H4A 109.5 . . ?
C28 C4 H4B 109.5 . . ?
C15 C4 H4B 109.5 . . ?
H4A C4 H4B 108.1 . . ?
O1 C5 C10 116.7(6) . . ?
O1 C5 C43 122.6(6) . . ?
C10 C5 C43 120.7(6) . . ?
C44 C6 C18 112.7(6) . . ?
C44 C6 C38 109.4(6) . . ?
C18 C6 C38 107.1(5) . . ?
C44 C6 C15 114.6(6) . . ?
C18 C6 C15 107.1(5) . . ?
C38 C6 C15 105.5(5) . . ?
O2 C7 C8 119.5(6) . . ?
O2 C7 C30 120.2(6) . . ?
C8 C7 C30 120.3(6) . . ?
C3 C8 C7 119.8(6) . . ?
C3 C8 H8 120.1 . . ?
C7 C8 H8 120.1 . . ?
C3 C9 C54 107.1(5) . . ?
C3 C9 C20 115.3(6) . . ?
C54 C9 C20 107.2(6) . . ?
C3 C9 C33 102.8(5) . . ?
C54 C9 C33 109.9(6) . . ?
C20 C9 C33 114.3(5) . . ?
C5 C10 C23 119.4(6) . . ?
C5 C10 H10 120.3 . . ?
C23 C10 H10 120.3 . . ?
C40 C11 C27 113.3(6) . . ?
C40 C11 C29 102.9(5) . . ?
C27 C11 C29 115.4(5) . . ?
C32 C12 C51 114.9(6) . . ?
C32 C12 C37 107.7(6) . . ?
C51 C12 C37 107.0(6) . . ?
C32 C12 C17 107.9(5) . . ?
C51 C12 C17 111.7(6) . . ?
C37 C12 C17 107.3(5) . . ?
C31 C13 C3 120.6(6) . . ?
C31 C13 C36 130.1(6) . . ?
C3 C13 C36 109.2(6) . . ?
C24 C14 C18 109.3(6) . . ?
C24 C14 H14A 109.8 . . ?
C18 C14 H14A 109.8 . . ?
C24 C14 H14B 109.8 . . ?
C18 C14 H14B 109.8 . . ?
H14A C14 H14B 108.3 . . ?
C4 C15 C35 115.4(5) . . ?
C4 C15 C6 109.6(5) . . ?
C35 C15 C6 116.8(5) . . ?
C4 C15 H15 104.5 . . ?
C35 C15 H15 104.5 . . ?
C6 C15 H15 104.5 . . ?
C20 C16 C17 111.1(6) . . ?
C20 C16 H16A 109.4 . . ?
C17 C16 H16A 109.4 . . ?
C20 C16 H16B 109.4 . . ?
C17 C16 H16B 109.4 . . ?
H16A C16 H16B 108.0 . . ?
C16 C17 C12 115.8(6) . . ?
C16 C17 C25 108.3(5) . . ?
C12 C17 C25 116.2(5) . . ?
C16 C17 H17 105.1 . . ?
C12 C17 H17 105.1 . . ?
C25 C17 H17 105.1 . . ?
C14 C18 C6 114.4(5) . . ?
C14 C18 C27 109.1(5) . . ?
C6 C18 C27 117.7(5) . . ?
C14 C18 H18 104.8 . . ?
C6 C18 H18 104.8 . . ?
C27 C18 H18 104.8 . . ?
C27 C19 H19A 109.5 . . ?
C27 C19 H19B 109.5 . . ?
H19A C19 H19B 109.5 . . ?
C27 C19 H19C 109.5 . . ?
H19A C19 H19C 109.5 . . ?
H19B C19 H19C 109.5 . . ?
C16 C20 C9 115.6(5) . . ?
C16 C20 H20A 108.4 . . ?
C9 C20 H20A 108.4 . . ?
C16 C20 H20B 108.4 . . ?
C9 C20 H20B 108.4 . . ?
H20A C20 H20B 107.4 . . ?
C34 C21 C23 119.4(6) . . ?
C34 C21 C40 131.4(6) . . ?
C23 C21 C40 109.0(6) . . ?
C25 C22 H22A 109.5 . . ?
C25 C22 H22B 109.5 . . ?
H22A C22 H22B 109.5 . . ?
C25 C22 H22C 109.5 . . ?
H22A C22 H22C 109.5 . . ?
H22B C22 H22C 109.5 . . ?
C10 C23 C21 120.4(6) . . ?
C10 C23 C29 128.4(6) . . ?
C21 C23 C29 111.0(5) . . ?
C29 C24 C14 114.2(5) . . ?
C29 C24 H24A 108.7 . . ?
C14 C24 H24A 108.7 . . ?
C29 C24 H24B 108.7 . . ?
C14 C24 H24B 108.7 . . ?
H24A C24 H24B 107.6 . . ?
C22 C25 C26 108.7(5) . . ?
C22 C25 C33 112.8(6) . . ?
C26 C25 C33 106.7(6) . . ?
C22 C25 C17 113.0(5) . . ?
C26 C25 C17 108.5(5) . . ?
C33 C25 C17 106.9(5) . . ?
C46 C26 C25 113.7(6) . . ?
C46 C26 H26A 108.8 . . ?
C25 C26 H26A 108.8 . . ?
C46 C26 H26B 108.8 . . ?
C25 C26 H26B 108.8 . . ?
H26A C26 H26B 107.7 . . ?
C19 C27 C28 107.9(5) . . ?
C19 C27 C11 113.1(6) . . ?
C28 C27 C11 107.8(5) . . ?
C19 C27 C18 112.1(6) . . ?
C28 C27 C18 107.8(5) . . ?
C11 C27 C18 107.8(5) . . ?
C4 C28 C27 114.4(6) . . ?
C4 C28 H28A 108.7 . . ?
C27 C28 H28A 108.7 . . ?
C4 C28 H28B 108.7 . . ?
C27 C28 H28B 108.7 . . ?
H28A C28 H28B 107.6 . . ?
C24 C29 C23 116.3(6) . . ?
C24 C29 C41 108.6(6) . . ?
C23 C29 C41 104.8(5) . . ?
C24 C29 C11 116.0(5) . . ?
C23 C29 C11 101.8(5) . . ?
C41 C29 C11 108.6(5) . . ?
C31 C30 C7 119.5(6) . . ?
C31 C30 H30 120.3 . . ?
C7 C30 H30 120.3 . . ?
C13 C31 C30 120.2(6) . . ?
C13 C31 H31 119.9 . . ?
C30 C31 H31 119.9 . . ?
C12 C32 C46 111.4(6) . . ?
C12 C32 C39 117.3(5) . . ?
C46 C32 C39 114.1(5) . . ?
C12 C32 H32 104.1 . . ?
C46 C32 H32 104.1 . . ?
C39 C32 H32 104.1 . . ?
C36 C33 C25 112.1(6) . . ?
C36 C33 C9 102.1(5) . . ?
C25 C33 C9 116.1(6) . . ?
C21 C34 C43 120.3(6) . . ?
C21 C34 H34 119.8 . . ?
C43 C34 H34 119.8 . . ?
C45 C35 C49 107.8(6) . . ?
C45 C35 C15 109.3(6) . . ?
C49 C35 C15 115.5(7) . . ?
C45 C35 C42 106.4(6) . . ?
C49 C35 C42 109.8(6) . . ?
C15 C35 C42 107.7(5) . . ?
C13 C36 C33 104.0(5) . . ?
C13 C36 H36A 111.0 . . ?
C33 C36 H36A 111.0 . . ?
C13 C36 H36B 111.0 . . ?
C33 C36 H36B 111.0 . . ?
H36A C36 H36B 109.0 . . ?
C47 C37 C12 113.4(6) . . ?
C47 C37 H37A 108.9 . . ?
C12 C37 H37A 108.9 . . ?
C47 C37 H37B 108.9 . . ?
C12 C37 H37B 108.9 . . ?
H37A C37 H37B 107.7 . . ?
C48 C38 C6 112.9(6) . . ?
C48 C38 H38A 109.0 . . ?
C6 C38 H38A 109.0 . . ?
C48 C38 H38B 109.0 . . ?
C6 C38 H38B 109.0 . . ?
H38A C38 H38B 107.8 . . ?
C53 C39 C50 107.4(6) . . ?
C53 C39 C52 110.7(6) . . ?
C50 C39 C52 107.1(6) . . ?
C53 C39 C32 114.8(7) . . ?
C50 C39 C32 109.6(6) . . ?
C52 C39 C32 107.1(5) . . ?
C21 C40 C11 104.1(5) . . ?
C21 C40 H40A 110.9 . . ?
C11 C40 H40A 110.9 . . ?
C21 C40 H40B 110.9 . . ?
C11 C40 H40B 110.9 . . ?
H40A C40 H40B 109.0 . . ?
C29 C41 H41A 109.5 . . ?
C29 C41 H41B 109.5 . . ?
H41A C41 H41B 109.5 . . ?
C29 C41 H41C 109.5 . . ?
H41A C41 H41C 109.5 . . ?
H41B C41 H41C 109.5 . . ?
C48 C42 C35 113.5(6) . . ?
C48 C42 H42A 108.9 . . ?
C35 C42 H42A 108.9 . . ?
C48 C42 H42B 108.9 . . ?
C35 C42 H42B 108.9 . . ?
H42A C42 H42B 107.7 . . ?
C34 C43 C5 119.6(7) . . ?
C34 C43 H43 120.2 . . ?
C5 C43 H43 120.2 . . ?
C6 C44 H44A 109.5 . . ?
C6 C44 H44B 109.5 . . ?
H44A C44 H44B 109.5 . . ?
C6 C44 H44C 109.5 . . ?
H44A C44 H44C 109.5 . . ?
H44B C44 H44C 109.5 . . ?
C35 C45 H45A 109.5 . . ?
C35 C45 H45B 109.5 . . ?
H45A C45 H45B 109.5 . . ?
C35 C45 H45C 109.5 . . ?
H45A C45 H45C 109.5 . . ?
H45B C45 H45C 109.5 . . ?
C26 C46 C32 109.3(5) . . ?
C26 C46 H46A 109.8 . . ?
C32 C46 H46A 109.8 . . ?
C26 C46 H46B 109.8 . . ?
C32 C46 H46B 109.8 . . ?
H46A C46 H46B 108.3 . . ?
C37 C47 C52 111.5(6) . . ?
C37 C47 H47A 109.3 . . ?
C52 C47 H47A 109.3 . . ?
C37 C47 H47B 109.3 . . ?
C52 C47 H47B 109.3 . . ?
H47A C47 H47B 108.0 . . ?
C38 C48 C42 111.0(6) . . ?
C38 C48 H48A 109.4 . . ?
C42 C48 H48A 109.4 . . ?
C38 C48 H48B 109.4 . . ?
C42 C48 H48B 109.4 . . ?
H48A C48 H48B 108.0 . . ?
C35 C49 H49A 109.5 . . ?
C35 C49 H49B 109.5 . . ?
H49A C49 H49B 109.5 . . ?
C35 C49 H49C 109.5 . . ?
H49A C49 H49C 109.5 . . ?
H49B C49 H49C 109.5 . . ?
C39 C50 H50A 109.5 . . ?
C39 C50 H50B 109.5 . . ?
H50A C50 H50B 109.5 . . ?
C39 C50 H50C 109.5 . . ?
H50A C50 H50C 109.5 . . ?
H50B C50 H50C 109.5 . . ?
C12 C51 H51A 109.5 . . ?
C12 C51 H51B 109.5 . . ?
H51A C51 H51B 109.5 . . ?
C12 C51 H51C 109.5 . . ?
H51A C51 H51C 109.5 . . ?
H51B C51 H51C 109.5 . . ?
C47 C52 C39 114.1(6) . . ?
C47 C52 H52A 108.7 . . ?
C39 C52 H52A 108.7 . . ?
C47 C52 H52B 108.7 . . ?
C39 C52 H52B 108.7 . . ?
H52A C52 H52B 107.6 . . ?
C39 C53 H53A 109.5 . . ?
C39 C53 H53B 109.5 . . ?
H53A C53 H53B 109.5 . . ?
C39 C53 H53C 109.5 . . ?
H53A C53 H53C 109.5 . . ?
H53B C53 H53C 109.5 . . ?
C9 C54 H54A 109.5 . . ?
C9 C54 H54B 109.5 . . ?
H54A C54 H54B 109.5 . . ?
C9 C54 H54C 109.5 . . ?
H54A C54 H54C 109.5 . . ?
H54B C54 H54C 109.5 . . ?

loop_
_geom_bond_atom_site_label_1
_geom_bond_atom_site_label_2
_geom_bond_distance
_geom_bond_site_symmetry_2
_geom_bond_publ_flag
O1 C5 1.371(7) . ?
O1 H1 0.8400 . ?
O2 C7 1.381(8) . ?
O2 H2 0.8400 . ?
C3 C8 1.385(9) . ?
C3 C13 1.400(8) . ?
C3 C9 1.498(9) . ?
C4 C28 1.510(9) . ?
C4 C15 1.542(8) . ?
C4 H4A 0.9900 . ?
C4 H4B 0.9900 . ?
C5 C10 1.381(9) . ?
C5 C43 1.398(8) . ?
C6 C44 1.544(10) . ?
C6 C18 1.561(9) . ?
C6 C38 1.565(9) . ?
C6 C15 1.576(8) . ?
C7 C8 1.392(9) . ?
C7 C30 1.405(8) . ?
C8 H8 0.9500 . ?
C9 C54 1.530(10) . ?
C9 C20 1.543(8) . ?
C9 C33 1.572(9) . ?
C10 C23 1.393(9) . ?
C10 H10 0.9500 . ?
C11 C40 1.548(9) . ?
C11 C27 1.557(9) . ?
C11 C29 1.580(7) . ?
C12 C32 1.539(9) . ?
C12 C51 1.554(10) . ?
C12 C37 1.558(8) . ?
C12 C17 1.575(9) . ?
C13 C31 1.380(9) . ?
C13 C36 1.513(9) . ?
C14 C24 1.524(9) . ?
C14 C18 1.536(8) . ?
C14 H14A 0.9900 . ?
C14 H14B 0.9900 . ?
C15 C35 1.545(9) . ?
C15 H15 1.0000 . ?
C16 C20 1.518(10) . ?
C16 C17 1.519(9) . ?
C16 H16A 0.9900 . ?
C16 H16B 0.9900 . ?
C17 C25 1.578(8) . ?
C17 H17 1.0000 . ?
C18 C27 1.567(8) . ?
C18 H18 1.0000 . ?
C19 C27 1.534(10) . ?
C19 H19A 0.9800 . ?
C19 H19B 0.9800 . ?
C19 H19C 0.9800 . ?
C20 H20A 0.9900 . ?
C20 H20B 0.9900 . ?
C21 C34 1.383(9) . ?
C21 C23 1.408(8) . ?
C21 C40 1.514(9) . ?
C22 C25 1.539(10) . ?
C22 H22A 0.9800 . ?
C22 H22B 0.9800 . ?
C22 H22C 0.9800 . ?
C23 C29 1.517(10) . ?
C24 C29 1.509(9) . ?
C24 H24A 0.9900 . ?
C24 H24B 0.9900 . ?
C25 C26 1.545(9) . ?
C25 C33 1.565(10) . ?
C26 C46 1.527(9) . ?
C26 H26A 0.9900 . ?
C26 H26B 0.9900 . ?
C27 C28 1.546(8) . ?
C28 H28A 0.9900 . ?
C28 H28B 0.9900 . ?
C29 C41 1.545(10) . ?
C30 C31 1.383(9) . ?
C30 H30 0.9500 . ?
C31 H31 0.9500 . ?
C32 C46 1.539(8) . ?
C32 C39 1.562(9) . ?
C32 H32 1.0000 . ?
C33 C36 1.554(8) . ?
C34 C43 1.396(9) . ?
C34 H34 0.9500 . ?
C35 C45 1.533(10) . ?
C35 C49 1.536(11) . ?
C35 C42 1.547(9) . ?
C36 H36A 0.9900 . ?
C36 H36B 0.9900 . ?
C37 C47 1.520(9) . ?
C37 H37A 0.9900 . ?
C37 H37B 0.9900 . ?
C38 C48 1.522(9) . ?
C38 H38A 0.9900 . ?
C38 H38B 0.9900 . ?
C39 C53 1.533(11) . ?
C39 C50 1.542(10) . ?
C39 C52 1.546(9) . ?
C40 H40A 0.9900 . ?
C40 H40B 0.9900 . ?
C41 H41A 0.9800 . ?
C41 H41B 0.9800 . ?
C41 H41C 0.9800 . ?
C42 C48 1.526(9) . ?
C42 H42A 0.9900 . ?
C42 H42B 0.9900 . ?
C43 H43 0.9500 . ?
C44 H44A 0.9800 . ?
C44 H44B 0.9800 . ?
C44 H44C 0.9800 . ?
C45 H45A 0.9800 . ?
C45 H45B 0.9800 . ?
C45 H45C 0.9800 . ?
C46 H46A 0.9900 . ?
C46 H46B 0.9900 . ?
C47 C52 1.520(9) . ?
C47 H47A 0.9900 . ?
C47 H47B 0.9900 . ?
C48 H48A 0.9900 . ?
C48 H48B 0.9900 . ?
C49 H49A 0.9800 . ?
C49 H49B 0.9800 . ?
C49 H49C 0.9800 . ?
C50 H50A 0.9800 . ?
C50 H50B 0.9800 . ?
C50 H50C 0.9800 . ?
C51 H51A 0.9800 . ?
C51 H51B 0.9800 . ?
C51 H51C 0.9800 . ?
C52 H52A 0.9900 . ?
C52 H52B 0.9900 . ?
C53 H53A 0.9800 . ?
C53 H53B 0.9800 . ?
C53 H53C 0.9800 . ?
C54 H54A 0.9800 . ?
C54 H54B 0.9800 . ?
C54 H54C 0.9800 . ?

loop_
_geom_torsion_atom_site_label_1
_geom_torsion_atom_site_label_2
_geom_torsion_atom_site_label_3
_geom_torsion_atom_site_label_4
_geom_torsion
_geom_torsion_site_symmetry_1
_geom_torsion_site_symmetry_2
_geom_torsion_site_symmetry_3
_geom_torsion_site_symmetry_4
_geom_torsion_publ_flag
C13 C3 C8 C7 -0.8(10) . . . . ?
C9 C3 C8 C7 -174.6(7) . . . . ?
O2 C7 C8 C3 -179.0(6) . . . . ?
C30 C7 C8 C3 -1.0(10) . . . . ?
C8 C3 C9 C54 80.8(8) . . . . ?
C13 C3 C9 C54 -93.4(6) . . . . ?
C8 C3 C9 C20 -38.4(10) . . . . ?
C13 C3 C9 C20 147.4(6) . . . . ?
C8 C3 C9 C33 -163.4(7) . . . . ?
C13 C3 C9 C33 22.4(8) . . . . ?
O1 C5 C10 C23 179.6(6) . . . . ?
C43 C5 C10 C23 -1.2(11) . . . . ?
C8 C3 C13 C31 1.8(10) . . . . ?
C9 C3 C13 C31 176.6(6) . . . . ?
C8 C3 C13 C36 -177.6(6) . . . . ?
C9 C3 C13 C36 -2.8(8) . . . . ?
C28 C4 C15 C35 163.0(6) . . . . ?
C28 C4 C15 C6 -62.6(8) . . . . ?
C44 C6 C15 C4 -68.5(7) . . . . ?
C18 C6 C15 C4 57.3(7) . . . . ?
C38 C6 C15 C4 171.1(6) . . . . ?
C44 C6 C15 C35 65.1(8) . . . . ?
C18 C6 C15 C35 -169.0(6) . . . . ?
C38 C6 C15 C35 -55.2(8) . . . . ?
C20 C16 C17 C12 -160.9(5) . . . . ?
C20 C16 C17 C25 66.4(7) . . . . ?
C32 C12 C17 C16 179.6(6) . . . . ?
C51 C12 C17 C16 -53.2(8) . . . . ?
C37 C12 C17 C16 63.7(8) . . . . ?
C32 C12 C17 C25 -51.6(8) . . . . ?
C51 C12 C17 C25 75.7(7) . . . . ?
C37 C12 C17 C25 -167.4(6) . . . . ?
C24 C14 C18 C6 -158.2(6) . . . . ?
C24 C14 C18 C27 67.7(7) . . . . ?
C44 C6 C18 C14 -56.2(7) . . . . ?
C38 C6 C18 C14 64.1(8) . . . . ?
C15 C6 C18 C14 176.9(6) . . . . ?
C44 C6 C18 C27 73.8(7) . . . . ?
C38 C6 C18 C27 -165.8(6) . . . . ?
C15 C6 C18 C27 -53.1(8) . . . . ?
C17 C16 C20 C9 -50.6(8) . . . . ?
C3 C9 C20 C16 -84.6(7) . . . . ?
C54 C9 C20 C16 156.3(6) . . . . ?
C33 C9 C20 C16 34.2(9) . . . . ?
C5 C10 C23 C21 1.0(10) . . . . ?
C5 C10 C23 C29 -173.8(7) . . . . ?
C34 C21 C23 C10 -1.3(10) . . . . ?
C40 C21 C23 C10 -176.9(6) . . . . ?
C34 C21 C23 C29 174.3(6) . . . . ?
C40 C21 C23 C29 -1.3(8) . . . . ?
C18 C14 C24 C29 -54.2(8) . . . . ?
C16 C17 C25 C22 59.9(8) . . . . ?
C12 C17 C25 C22 -72.4(8) . . . . ?
C16 C17 C25 C26 -179.4(6) . . . . ?
C12 C17 C25 C26 48.2(8) . . . . ?
C16 C17 C25 C33 -64.7(7) . . . . ?
C12 C17 C25 C33 162.9(6) . . . . ?
C22 C25 C26 C46 71.8(7) . . . . ?
C33 C25 C26 C46 -166.3(6) . . . . ?
C17 C25 C26 C46 -51.4(8) . . . . ?
C40 C11 C27 C19 39.9(7) . . . . ?
C29 C11 C27 C19 -78.3(7) . . . . ?
C40 C11 C27 C28 -79.3(7) . . . . ?
C29 C11 C27 C28 162.4(6) . . . . ?
C40 C11 C27 C18 164.5(5) . . . . ?
C29 C11 C27 C18 46.2(7) . . . . ?
C14 C18 C27 C19 62.2(7) . . . . ?
C6 C18 C27 C19 -70.2(7) . . . . ?
C14 C18 C27 C28 -179.1(6) . . . . ?
C6 C18 C27 C28 48.5(8) . . . . ?
C14 C18 C27 C11 -62.9(7) . . . . ?
C6 C18 C27 C11 164.7(6) . . . . ?
C15 C4 C28 C27 59.8(8) . . . . ?
C19 C27 C28 C4 71.3(7) . . . . ?
C11 C27 C28 C4 -166.2(6) . . . . ?
C18 C27 C28 C4 -50.0(8) . . . . ?
C14 C24 C29 C23 -81.7(7) . . . . ?
C14 C24 C29 C41 160.5(6) . . . . ?
C14 C24 C29 C11 38.0(9) . . . . ?
C10 C23 C29 C24 -36.7(10) . . . . ?
C21 C23 C29 C24 148.1(6) . . . . ?
C10 C23 C29 C41 83.2(8) . . . . ?
C21 C23 C29 C41 -92.0(6) . . . . ?
C10 C23 C29 C11 -163.8(7) . . . . ?
C21 C23 C29 C11 21.1(7) . . . . ?
C40 C11 C29 C24 -158.9(6) . . . . ?
C27 C11 C29 C24 -35.0(9) . . . . ?
C40 C11 C29 C23 -31.6(7) . . . . ?
C27 C11 C29 C23 92.2(7) . . . . ?
C40 C11 C29 C41 78.5(7) . . . . ?
C27 C11 C29 C41 -157.6(6) . . . . ?
O2 C7 C30 C31 180.0(6) . . . . ?
C8 C7 C30 C31 1.9(10) . . . . ?
C3 C13 C31 C30 -0.8(11) . . . . ?
C36 C13 C31 C30 178.4(7) . . . . ?
C7 C30 C31 C13 -1.0(10) . . . . ?
C51 C12 C32 C46 -68.0(8) . . . . ?
C37 C12 C32 C46 172.8(6) . . . . ?
C17 C12 C32 C46 57.3(8) . . . . ?
C51 C12 C32 C39 66.2(8) . . . . ?
C37 C12 C32 C39 -53.0(8) . . . . ?
C17 C12 C32 C39 -168.5(6) . . . . ?
C22 C25 C33 C36 42.0(7) . . . . ?
C26 C25 C33 C36 -77.3(7) . . . . ?
C17 C25 C33 C36 166.7(6) . . . . ?
C22 C25 C33 C9 -74.8(7) . . . . ?
C26 C25 C33 C9 165.9(6) . . . . ?
C17 C25 C33 C9 49.9(8) . . . . ?
C3 C9 C33 C36 -32.0(7) . . . . ?
C54 C9 C33 C36 81.8(7) . . . . ?
C20 C9 C33 C36 -157.7(6) . . . . ?
C3 C9 C33 C25 90.3(7) . . . . ?
C54 C9 C33 C25 -155.9(6) . . . . ?
C20 C9 C33 C25 -35.4(9) . . . . ?
C23 C21 C34 C43 1.9(10) . . . . ?
C40 C21 C34 C43 176.3(7) . . . . ?
C4 C15 C35 C45 -59.7(9) . . . . ?
C6 C15 C35 C45 169.3(6) . . . . ?
C4 C15 C35 C49 62.0(8) . . . . ?
C6 C15 C35 C49 -69.0(8) . . . . ?
C4 C15 C35 C42 -174.9(6) . . . . ?
C6 C15 C35 C42 54.1(9) . . . . ?
C31 C13 C36 C33 162.3(8) . . . . ?
C3 C13 C36 C33 -18.4(8) . . . . ?
C25 C33 C36 C13 -94.2(7) . . . . ?
C9 C33 C36 C13 30.7(7) . . . . ?
C32 C12 C37 C47 52.3(8) . . . . ?
C51 C12 C37 C47 -71.9(8) . . . . ?
C17 C12 C37 C47 168.2(6) . . . . ?
C44 C6 C38 C48 -68.2(8) . . . . ?
C18 C6 C38 C48 169.3(6) . . . . ?
C15 C6 C38 C48 55.5(8) . . . . ?
C12 C32 C39 C53 -70.4(8) . . . . ?
C46 C32 C39 C53 62.6(8) . . . . ?
C12 C32 C39 C50 168.7(6) . . . . ?
C46 C32 C39 C50 -58.3(9) . . . . ?
C12 C32 C39 C52 52.9(9) . . . . ?
C46 C32 C39 C52 -174.1(6) . . . . ?
C34 C21 C40 C11 165.5(7) . . . . ?
C23 C21 C40 C11 -19.6(7) . . . . ?
C27 C11 C40 C21 -93.7(6) . . . . ?
C29 C11 C40 C21 31.5(7) . . . . ?
C45 C35 C42 C48 -169.6(6) . . . . ?
C49 C35 C42 C48 74.1(8) . . . . ?
C15 C35 C42 C48 -52.5(9) . . . . ?
C21 C34 C43 C5 -2.1(11) . . . . ?
O1 C5 C43 C34 -179.1(7) . . . . ?
C10 C5 C43 C34 1.8(11) . . . . ?
C25 C26 C46 C32 59.9(8) . . . . ?
C12 C32 C46 C26 -62.7(8) . . . . ?
C39 C32 C46 C26 161.5(6) . . . . ?
C12 C37 C47 C52 -55.5(9) . . . . ?
C6 C38 C48 C42 -58.9(9) . . . . ?
C35 C42 C48 C38 56.7(9) . . . . ?
C37 C47 C52 C39 56.1(9) . . . . ?
C53 C39 C52 C47 73.4(8) . . . . ?
C50 C39 C52 C47 -169.8(6) . . . . ?
C32 C39 C52 C47 -52.3(9) . . . . ?
